data_7004864
loop_
_publ_author_name
'Charmant, Jonathan P. H.'
'Fan, Cheng'
'Norman, Nicholas C.'
'Pringle, Paul G.'

_publ_section_title
;
 Synthesis and reactivity of dichloroboryl complexes of platinum(II).
;
_journal_issue 1
_journal_name_full 'Dalton transactions (Cambridge, England : 2003)'
_journal_page_first 114
_journal_page_last 123
_journal_paper_doi 10.1039/b612039n
_journal_year 2007
_chemical_formula_moiety 'C8 H11 B Cl3 P'
_chemical_formula_sum 'C8 H11 B Cl3 P'
_chemical_formula_weight 255.30
_space_group_IT_number 19
_symmetry_cell_setting orthorhombic
_symmetry_space_group_name_Hall 'P 2ac 2ab'
_symmetry_space_group_name_H-M 'P 21 21 21'
_atom_sites_solution_hydrogens geom
_atom_sites_solution_primary direct
_atom_sites_solution_secondary difmap
_audit_creation_method SHELXL-97
_cell_angle_alpha 90.00
_cell_angle_beta 90.00
_cell_angle_gamma 90.00
_cell_formula_units_Z 4
_cell_length_a 6.2473(7)
_cell_length_b 10.8165(11)
_cell_length_c 17.5194(18)
_cell_measurement_temperature 173(2)
_cell_measurement_theta_max 27.16
_cell_measurement_theta_min 2.33
_cell_volume 1183.9(2)
_computing_cell_refinement 'SMART v5.628 (Bruker-AXS, 1997-2002)'
_computing_data_collection 'SMART v5.628 (Bruker-AXS, 1997-2002)'
_computing_data_reduction
;
SAINT v7.06A (Bruker-AXS, 1997-2003) & SHELXTL v6.14 (Bruker-AXS, 2003)
;
_computing_molecular_graphics 'SHELXTL (Bruker, 2001)'
_computing_publication_material 'SHELXTL (Bruker, 2001)'
_computing_structure_refinement 'SHELXTL (Bruker, 2001)'
_computing_structure_solution 'SHELXTL (Bruker, 2001)'
_diffrn_ambient_temperature 100
_diffrn_detector 'CCD plate'
_diffrn_detector_area_resol_mean 8.366
_diffrn_detector_type 'Bruker-AXS SMART APEX'
_diffrn_measured_fraction_theta_full 0.997
_diffrn_measured_fraction_theta_max 0.997
_diffrn_measurement_details 'frames, 0.3\% width'
_diffrn_measurement_device 'three-circle diffractometer'
_diffrn_measurement_device_type 'Bruker-AXS D8'
_diffrn_measurement_method '\w scans'
_diffrn_measurement_specimen_support 'glass fibre'
_diffrn_radiation_collimation monocap
_diffrn_radiation_monochromator graphite
_diffrn_radiation_probe x-ray
_diffrn_radiation_type 'Mo K\a'
_diffrn_radiation_wavelength 0.71074
_diffrn_reflns_av_R_equivalents 0.0461
_diffrn_reflns_av_sigmaI/netI 0.0384
_diffrn_reflns_limit_h_max 8
_diffrn_reflns_limit_h_min -8
_diffrn_reflns_limit_k_max 13
_diffrn_reflns_limit_k_min -14
_diffrn_reflns_limit_l_max 22
_diffrn_reflns_limit_l_min -20
_diffrn_reflns_number 12612
_diffrn_reflns_theta_full 27.50
_diffrn_reflns_theta_max 27.50
_diffrn_reflns_theta_min 2.21
_diffrn_source 'sealed X-ray tube'
_diffrn_source_current 40
_diffrn_source_power 2
_diffrn_source_target Mo
_diffrn_source_voltage 50
_diffrn_standards_decay_% 0
_exptl_absorpt_coefficient_mu 0.861
_exptl_absorpt_correction_T_max 0.856
_exptl_absorpt_correction_T_min 0.799
_exptl_absorpt_correction_type multi-scan
_exptl_absorpt_process_details 'SADABS v2.10 (Sheldrick, 2003)'
_exptl_crystal_colour colourless
_exptl_crystal_density_diffrn 1.432
_exptl_crystal_density_method 'not measured'
_exptl_crystal_description block
_exptl_crystal_F_000 520
_exptl_crystal_size_max 0.26
_exptl_crystal_size_mid 0.22
_exptl_crystal_size_min 0.18
_refine_diff_density_max 0.229
_refine_diff_density_min -0.206
_refine_diff_density_rms 0.048
_refine_ls_abs_structure_details 'Flack H D (1983), Acta Cryst. A39, 876-881'
_refine_ls_abs_structure_Flack -0.03(7)
_refine_ls_extinction_method none
_refine_ls_goodness_of_fit_ref 1.006
_refine_ls_hydrogen_treatment constr
_refine_ls_matrix_type full
_refine_ls_number_parameters 120
_refine_ls_number_reflns 2709
_refine_ls_number_restraints 0
_refine_ls_restrained_S_all 1.006
_refine_ls_R_factor_all 0.0393
_refine_ls_R_factor_gt 0.0287
_refine_ls_shift/su_max 0.001
_refine_ls_shift/su_mean 0.000
_refine_ls_structure_factor_coef Fsqd
_refine_ls_weighting_details 'calc w=1/[\s^2^(Fo^2^)+(0.0330P)^2^] where P=(Fo^2^+2Fc^2^)/3'
_refine_ls_weighting_scheme calc
_refine_ls_wR_factor_gt 0.0599
_refine_ls_wR_factor_ref 0.0635
_reflns_number_gt 2359
_reflns_number_total 2709
_reflns_threshold_expression >2\s(I)
_cod_data_source_file b612039n.txt
_cod_data_source_block PhMe2PBCl3
_cod_depositor_comments
;
The following automatic conversions were performed:
'_symmetry_cell_setting' value 'Orthorhombic' changed to 'orthorhombic'
according to '/home/saulius/struct/CIF-dictionaries/cif_core.dic'
dictionary named 'cif_core.dic' version 2.4.1 from
2010-06-29.

'_diffrn_radiation_probe' value 'X-ray' changed to 'x-ray'
according to '/home/saulius/struct/CIF-dictionaries/cif_core.dic'
dictionary named 'cif_core.dic' version 2.4.1 from 2010-06-29.

Automatic conversion script
Id: cif_fix_enum 1527 2010-12-29 10:47:43Z saulius 
;
_cod_database_code 7004864

loop_
_symmetry_equiv_pos_as_xyz
'x, y, z'
'-x+1/2, -y, z+1/2'
'-x, y+1/2, -z+1/2'
'x+1/2, -y+1/2, -z'

loop_
_atom_site_label
_atom_site_type_symbol
_atom_site_fract_x
_atom_site_fract_y
_atom_site_fract_z
_atom_site_U_iso_or_equiv
_atom_site_adp_type
_atom_site_occupancy
_atom_site_symmetry_multiplicity
_atom_site_calc_flag
_atom_site_refinement_flags
_atom_site_disorder_assembly
_atom_site_disorder_group
B1 B 0.0713(4) 0.6644(2) 0.81016(14) 0.0269(5) Uani 1 1 d . . .
P1 P 0.21867(8) 0.54636(4) 0.87712(3) 0.02109(12) Uani 1 1 d . . .
Cl1 Cl 0.27538(9) 0.71906(6) 0.74243(4) 0.04711(18) Uani 1 1 d . . .
Cl2 Cl -0.03171(10) 0.79093(5) 0.86982(4) 0.03900(15) Uani 1 1 d . . .
Cl3 Cl -0.14648(9) 0.58280(5) 0.76109(3) 0.03697(14) Uani 1 1 d . . .
C1 C 0.0418(3) 0.48254(18) 0.94808(11) 0.0213(4) Uani 1 1 d . . .
C2 C -0.0981(3) 0.38782(19) 0.92797(12) 0.0262(5) Uani 1 1 d . . .
H2 H -0.0974 0.3558 0.8775 0.031 Uiso 1 1 calc R . .
C3 C -0.2388(4) 0.34017(18) 0.98190(12) 0.0315(5) Uani 1 1 d . . .
H3 H -0.3326 0.2746 0.9684 0.038 Uiso 1 1 calc R . .
C4 C -0.2428(4) 0.3876(2) 1.05479(13) 0.0349(5) Uani 1 1 d . . .
H4 H -0.3401 0.3551 1.0913 0.042 Uiso 1 1 calc R . .
C5 C -0.1065(4) 0.4816(2) 1.07479(13) 0.0374(6) Uani 1 1 d . . .
H5 H -0.1105 0.5142 1.1251 0.045 Uiso 1 1 calc R . .
C6 C 0.0369(3) 0.52928(19) 1.02211(12) 0.0304(5) Uani 1 1 d . . .
H6 H 0.1318 0.5938 1.0365 0.036 Uiso 1 1 calc R . .
C7 C 0.4366(3) 0.6224(2) 0.92456(13) 0.0309(5) Uani 1 1 d . . .
H7A H 0.3827 0.6950 0.9520 0.046 Uiso 1 1 calc R . .
H7B H 0.5430 0.6485 0.8867 0.046 Uiso 1 1 calc R . .
H7C H 0.5032 0.5652 0.9609 0.046 Uiso 1 1 calc R . .
C8 C 0.3256(4) 0.42043(19) 0.82215(12) 0.0333(5) Uani 1 1 d . . .
H8A H 0.3821 0.3571 0.8567 0.050 Uiso 1 1 calc R . .
H8B H 0.4409 0.4509 0.7892 0.050 Uiso 1 1 calc R . .
H8C H 0.2119 0.3846 0.7905 0.050 Uiso 1 1 calc R . .

loop_
_atom_site_aniso_label
_atom_site_aniso_U_11
_atom_site_aniso_U_22
_atom_site_aniso_U_33
_atom_site_aniso_U_23
_atom_site_aniso_U_13
_atom_site_aniso_U_12
B1 0.0239(12) 0.0295(13) 0.0272(13) 0.0046(10) 0.0021(10) -0.0013(10)
P1 0.0199(2) 0.0225(2) 0.0209(2) 0.0011(2) 0.0011(2) 0.00070(19)
Cl1 0.0344(3) 0.0599(4) 0.0470(4) 0.0302(3) 0.0122(3) 0.0028(3)
Cl2 0.0423(3) 0.0293(3) 0.0455(3) -0.0030(3) 0.0004(3) 0.0086(2)
Cl3 0.0326(3) 0.0485(3) 0.0298(3) 0.0003(3) -0.0087(2) -0.0027(2)
C1 0.0219(9) 0.0209(10) 0.0211(10) 0.0046(8) 0.0000(8) 0.0021(8)
C2 0.0289(12) 0.0249(11) 0.0248(11) 0.0019(9) -0.0026(9) 0.0002(8)
C3 0.0289(11) 0.0273(11) 0.0382(13) 0.0056(9) -0.0006(10) -0.0040(10)
C4 0.0338(12) 0.0377(13) 0.0332(13) 0.0118(10) 0.0086(10) 0.0015(10)
C5 0.0471(14) 0.0431(14) 0.0220(12) -0.0010(10) 0.0071(10) 0.0008(11)
C6 0.0355(11) 0.0293(11) 0.0263(12) -0.0025(9) 0.0009(9) -0.0047(10)
C7 0.0251(11) 0.0356(12) 0.0319(12) 0.0010(10) -0.0021(9) -0.0029(9)
C8 0.0356(13) 0.0297(12) 0.0346(12) -0.0019(10) 0.0087(10) 0.0055(10)

loop_
_atom_type_symbol
_atom_type_description
_atom_type_scat_dispersion_real
_atom_type_scat_dispersion_imag
_atom_type_scat_source
C C 0.0033 0.0016 'International Tables Vol C Tables 4.2.6.8 and 6.1.1.4'
H H 0.0000 0.0000 'International Tables Vol C Tables 4.2.6.8 and 6.1.1.4'
B B 0.0013 0.0007 'International Tables Vol C Tables 4.2.6.8 and 6.1.1.4'
O O 0.0106 0.0060 'International Tables Vol C Tables 4.2.6.8 and 6.1.1.4'
P P 0.1023 0.0942 'International Tables Vol C Tables 4.2.6.8 and 6.1.1.4'
Cl Cl 0.1484 0.1585 'International Tables Vol C Tables 4.2.6.8 and 6.1.1.4'
Pt Pt -1.7033 8.3905 'International Tables Vol C Tables 4.2.6.8 and 6.1.1.4'

loop_
_geom_angle_atom_site_label_1
_geom_angle_atom_site_label_2
_geom_angle_atom_site_label_3
_geom_angle
_geom_angle_site_symmetry_1
_geom_angle_site_symmetry_3
_geom_angle_publ_flag
Cl3 B1 Cl2 111.39(12) . . ?
Cl3 B1 Cl1 111.48(13) . . ?
Cl2 B1 Cl1 111.73(12) . . ?
Cl3 B1 P1 108.34(12) . . ?
Cl2 B1 P1 107.98(12) . . ?
Cl1 B1 P1 105.64(11) . . ?
C7 P1 C8 108.27(11) . . ?
C7 P1 C1 108.75(10) . . ?
C8 P1 C1 107.91(10) . . ?
C7 P1 B1 109.54(10) . . ?
C8 P1 B1 110.31(11) . . ?
C1 P1 B1 111.97(9) . . ?
C2 C1 C6 119.28(18) . . ?
C2 C1 P1 119.52(15) . . ?
C6 C1 P1 121.16(16) . . ?
C3 C2 C1 119.9(2) . . ?
C3 C2 H2 120.1 . . ?
C1 C2 H2 120.1 . . ?
C4 C3 C2 120.3(2) . . ?
C4 C3 H3 119.9 . . ?
C2 C3 H3 119.9 . . ?
C5 C4 C3 120.1(2) . . ?
C5 C4 H4 119.9 . . ?
C3 C4 H4 119.9 . . ?
C4 C5 C6 120.5(2) . . ?
C4 C5 H5 119.8 . . ?
C6 C5 H5 119.8 . . ?
C5 C6 C1 120.0(2) . . ?
C5 C6 H6 120.0 . . ?
C1 C6 H6 120.0 . . ?
P1 C7 H7A 109.5 . . ?
P1 C7 H7B 109.5 . . ?
H7A C7 H7B 109.5 . . ?
P1 C7 H7C 109.5 . . ?
H7A C7 H7C 109.5 . . ?
H7B C7 H7C 109.5 . . ?
P1 C8 H8A 109.5 . . ?
P1 C8 H8B 109.5 . . ?
H8A C8 H8B 109.5 . . ?
P1 C8 H8C 109.5 . . ?
H8A C8 H8C 109.5 . . ?
H8B C8 H8C 109.5 . . ?

loop_
_geom_bond_atom_site_label_1
_geom_bond_atom_site_label_2
_geom_bond_distance
_geom_bond_site_symmetry_2
_geom_bond_publ_flag
B1 Cl3 1.836(2) . ?
B1 Cl2 1.838(2) . ?
B1 Cl1 1.839(2) . ?
B1 P1 1.963(2) . ?
P1 C7 1.795(2) . ?
P1 C8 1.797(2) . ?
P1 C1 1.8008(19) . ?
C1 C2 1.392(3) . ?
C1 C6 1.392(3) . ?
C2 C3 1.389(3) . ?
C2 H2 0.9500 . ?
C3 C4 1.376(3) . ?
C3 H3 0.9500 . ?
C4 C5 1.372(3) . ?
C4 H4 0.9500 . ?
C5 C6 1.386(3) . ?
C5 H5 0.9500 . ?
C6 H6 0.9500 . ?
C7 H7A 0.9800 . ?
C7 H7B 0.9800 . ?
C7 H7C 0.9800 . ?
C8 H8A 0.9800 . ?
C8 H8B 0.9800 . ?
C8 H8C 0.9800 . ?

loop_
_cod_related_entry_id
_cod_related_entry_database
_cod_related_entry_code
1 ChemSpider 21144140
